data_7025753
loop_
_publ_author_name
'John, Alex'
'Shaikh, Mobin M.'
'Butcher, Ray J.'
'Ghosh, Prasenjit'

_publ_section_title
;
 Highly efficient palladium precatalysts of homoscorpionate bispyrazolyl
 ligands for the more challenging Suzuki-Miyaura cross-coupling of aryl
 chlorides.
;
_journal_issue 31
_journal_name_full 'Dalton transactions (Cambridge, England : 2003)'
_journal_page_first 7353
_journal_page_last 7363
_journal_paper_doi 10.1039/c003174g
_journal_volume 39
_journal_year 2010
_chemical_formula_moiety 'C42 H58 Cl4 N10 Pd2, C2 H3 N'
_chemical_formula_sum 'C44 H61 Cl4 N11 Pd2'
_chemical_formula_weight 1098.64
_chemical_name_systematic
;
?
;
_space_group_IT_number 2
_symmetry_cell_setting triclinic
_symmetry_space_group_name_Hall '-P 1'
_symmetry_space_group_name_H-M 'P -1'
_atom_sites_solution_hydrogens geom
_atom_sites_solution_primary direct
_atom_sites_solution_secondary difmap
_audit_creation_method SHELXL-97
_cell_angle_alpha 98.513(9)
_cell_angle_beta 111.107(8)
_cell_angle_gamma 107.462(8)
_cell_formula_units_Z 2
_cell_length_a 12.8252(1)
_cell_length_b 12.8252(1)
_cell_length_c 17.6659(2)
_cell_measurement_reflns_used 7983
_cell_measurement_temperature 123(2)
_cell_measurement_theta_max 32.2149
_cell_measurement_theta_min 2.9141
_cell_volume 2476.5(3)
_computing_cell_refinement
;
CrysAlis RED, Oxford Diffraction Ltd.,
Version 1.171.31.5 (release 28-08-2006 CrysAlis171 .NET)
(compiled Aug 28 2006,13:05:05)
;
_computing_data_collection
;
CrysAlis CCD, Oxford Diffraction Ltd.,
Version 1.171.31.5 (release 28-08-2006 CrysAlis171 .NET)
(compiled Aug 28 2006,13:05:05)
;
_computing_data_reduction
;
CrysAlis RED, Oxford Diffraction Ltd.,
Version 1.171.31.5 (release 28-08-2006 CrysAlis171 .NET)
(compiled Aug 28 2006,13:05:05)
;
_computing_molecular_graphics 'SHELXLTL (Sheldrick, 2008)'
_computing_publication_material SHELXLTL
_computing_structure_refinement 'SHELXL-97 (Sheldrick, 2008)'
_computing_structure_solution 'SHELXS-97 (Sheldrick, 2008)'
_diffrn_ambient_temperature 123(2)
_diffrn_detector_area_resol_mean 15.9948
_diffrn_measured_fraction_theta_full 0.882
_diffrn_measured_fraction_theta_max 0.755
_diffrn_measurement_device_type 'Oxford Diffraction Xcaliber CCD'
_diffrn_measurement_method '\w scans'
_diffrn_radiation_monochromator graphite
_diffrn_radiation_source 'Enhance (Mo) X-ray Source'
_diffrn_radiation_type MoK\a
_diffrn_radiation_wavelength 0.71073
_diffrn_reflns_av_R_equivalents 0.0519
_diffrn_reflns_av_sigmaI/netI 0.1060
_diffrn_reflns_limit_h_max 18
_diffrn_reflns_limit_h_min -18
_diffrn_reflns_limit_k_max 19
_diffrn_reflns_limit_k_min -18
_diffrn_reflns_limit_l_max 25
_diffrn_reflns_limit_l_min -26
_diffrn_reflns_number 25515
_diffrn_reflns_theta_full 25.00
_diffrn_reflns_theta_max 32.36
_diffrn_reflns_theta_min 2.98
_exptl_absorpt_coefficient_mu 0.985
_exptl_absorpt_correction_T_max 1.00000
_exptl_absorpt_correction_T_min 0.81964
_exptl_absorpt_correction_type multi-scan
_exptl_absorpt_process_details
;
CrysAlis RED, Oxford Diffraction Ltd.,
Version 1.171.31.5 (release 28-08-2006 CrysAlis171 .NET)
(compiled Aug 28 2006,13:05:05)
Empirical absorption correction using spherical harmonics,
implemented in SCALE3 ABSPACK scaling algorithm.
;
_exptl_crystal_colour yellow-orange
_exptl_crystal_density_diffrn 1.473
_exptl_crystal_density_method 'not measured'
_exptl_crystal_description prism
_exptl_crystal_F_000 1124
_exptl_crystal_size_max 0.33
_exptl_crystal_size_mid 0.21
_exptl_crystal_size_min 0.18
_refine_diff_density_max 2.730
_refine_diff_density_min -1.463
_refine_diff_density_rms 0.156
_refine_ls_extinction_method none
_refine_ls_goodness_of_fit_ref 0.956
_refine_ls_hydrogen_treatment constr
_refine_ls_matrix_type full
_refine_ls_number_parameters 559
_refine_ls_number_reflns 13369
_refine_ls_number_restraints 0
_refine_ls_restrained_S_all 0.956
_refine_ls_R_factor_all 0.1100
_refine_ls_R_factor_gt 0.0549
_refine_ls_shift/su_max 0.001
_refine_ls_shift/su_mean 0.000
_refine_ls_structure_factor_coef Fsqd
_refine_ls_weighting_details 'calc w=1/[\s^2^(Fo^2^)+(0.0806P)^2^] where P=(Fo^2^+2Fc^2^)/3'
_refine_ls_weighting_scheme calc
_refine_ls_wR_factor_gt 0.1277
_refine_ls_wR_factor_ref 0.1627
_reflns_number_gt 6764
_reflns_number_total 13369
_reflns_threshold_expression I>2\s(I)
_cod_data_source_file c003174g.txt
_cod_data_source_block pg067
_cod_database_code 7025753

loop_
_symmetry_equiv_pos_as_xyz
'x, y, z'
'-x, -y, -z'

loop_
_atom_site_label
_atom_site_type_symbol
_atom_site_fract_x
_atom_site_fract_y
_atom_site_fract_z
_atom_site_U_iso_or_equiv
_atom_site_adp_type
_atom_site_occupancy
_atom_site_symmetry_multiplicity
_atom_site_calc_flag
_atom_site_refinement_flags
Pd1 Pd 0.74263(4) 0.73351(3) 0.27344(2) 0.02194(10) Uani 1 1 d .
Pd2 Pd 0.27020(4) 0.21044(3) 0.22816(2) 0.02084(10) Uani 1 1 d .
Cl1 Cl 0.79619(13) 0.58420(11) 0.23850(7) 0.0311(3) Uani 1 1 d .
Cl2 Cl 0.68543(14) 0.87785(11) 0.31286(8) 0.0341(3) Uani 1 1 d .
Cl3 Cl 0.27901(13) 0.19444(11) 0.09987(7) 0.0298(3) Uani 1 1 d .
Cl4 Cl 0.26992(13) 0.23700(12) 0.35850(8) 0.0327(3) Uani 1 1 d .
N1 N 0.6083(4) 0.6887(3) 0.1554(2) 0.0243(9) Uani 1 1 d .
N2 N 0.5030(4) 0.5957(3) 0.1218(2) 0.0243(9) Uani 1 1 d .
N3 N 0.3071(4) 0.5737(3) 0.1828(2) 0.0251(9) Uani 1 1 d .
N4 N 0.0872(4) 0.3202(3) 0.2044(3) 0.0256(9) Uani 1 1 d .
N5 N 0.1082(4) 0.2261(3) 0.1816(2) 0.0232(9) Uani 1 1 d .
N6 N 0.4155(4) 0.1708(3) 0.2746(2) 0.0242(9) Uani 1 1 d .
N7 N 0.5319(4) 0.2353(3) 0.2933(2) 0.0230(9) Uani 1 1 d .
N8 N 0.7100(4) 0.4646(4) 0.4466(2) 0.0276(10) Uani 1 1 d .
N9 N 0.8793(4) 0.7698(4) 0.4604(2) 0.0266(10) Uani 1 1 d .
N10 N 0.8857(4) 0.7898(3) 0.3883(2) 0.0222(9) Uani 1 1 d .
C1 C 0.7098(6) 0.8496(5) 0.1130(4) 0.0444(16) Uani 1 1 d .
H1A H 0.7159 0.9119 0.1559 0.067 Uiso 1 1 calc R
H1B H 0.6980 0.8711 0.0604 0.067 Uiso 1 1 calc R
H1C H 0.7845 0.8350 0.1334 0.067 Uiso 1 1 calc R
C2 C 0.6038(5) 0.7431(4) 0.0963(3) 0.0299(12) Uani 1 1 d .
C3 C 0.4958(6) 0.6838(5) 0.0246(3) 0.0347(14) Uani 1 1 d .
H3 H 0.4708 0.7039 -0.0268 0.042 Uiso 1 1 calc R
C4 C 0.4313(5) 0.5899(4) 0.0414(3) 0.0272(11) Uani 1 1 d .
C5 C 0.3102(6) 0.4976(5) -0.0109(3) 0.0399(15) Uani 1 1 d .
H5A H 0.3175 0.4233 -0.0144 0.060 Uiso 1 1 calc R
H5B H 0.2780 0.5062 -0.0680 0.060 Uiso 1 1 calc R
H5C H 0.2554 0.5023 0.0151 0.060 Uiso 1 1 calc R
C6 C 0.4733(5) 0.5221(4) 0.1719(3) 0.0274(11) Uani 1 1 d .
H6A H 0.5467 0.5107 0.2069 0.033 Uiso 1 1 calc R
H6B H 0.4120 0.4467 0.1335 0.033 Uiso 1 1 calc R
C7 C 0.4246(5) 0.5711(4) 0.2295(3) 0.0257(11) Uani 1 1 d .
H7A H 0.4184 0.5243 0.2688 0.031 Uiso 1 1 calc R
H7B H 0.4825 0.6496 0.2640 0.031 Uiso 1 1 calc R
C8 C 0.2896(5) 0.6713(4) 0.2234(3) 0.0282(12) Uani 1 1 d .
H8A H 0.3628 0.7411 0.2414 0.034 Uiso 1 1 calc R
H8B H 0.2792 0.6590 0.2747 0.034 Uiso 1 1 calc R
C9 C 0.1812(5) 0.6887(4) 0.1651(3) 0.0270(11) Uani 1 1 d .
C10 C 0.1751(5) 0.7095(4) 0.0895(3) 0.0300(12) Uani 1 1 d .
H10 H 0.2368 0.7079 0.0723 0.036 Uiso 1 1 calc R
C11 C 0.0782(6) 0.7330(5) 0.0383(3) 0.0393(15) Uani 1 1 d .
H11 H 0.0758 0.7497 -0.0127 0.047 Uiso 1 1 calc R
C12 C -0.0142(6) 0.7321(5) 0.0612(3) 0.0370(14) Uani 1 1 d .
H12 H -0.0804 0.7474 0.0260 0.044 Uiso 1 1 calc R
C13 C -0.0094(6) 0.7090(5) 0.1349(4) 0.0385(14) Uani 1 1 d .
H13 H -0.0730 0.7079 0.1508 0.046 Uiso 1 1 calc R
C14 C 0.0860(5) 0.6874(4) 0.1864(3) 0.0311(12) Uani 1 1 d .
H14 H 0.0874 0.6713 0.2374 0.037 Uiso 1 1 calc R
C15 C 0.2070(5) 0.4655(4) 0.1600(3) 0.0239(10) Uani 1 1 d .
H15A H 0.2231 0.4040 0.1311 0.029 Uiso 1 1 calc R
H15B H 0.1323 0.4689 0.1190 0.029 Uiso 1 1 calc R
C16 C 0.1846(5) 0.4340(4) 0.2342(3) 0.0265(11) Uani 1 1 d .
H16A H 0.2597 0.4339 0.2772 0.032 Uiso 1 1 calc R
H16B H 0.1615 0.4913 0.2609 0.032 Uiso 1 1 calc R
C17 C -0.0859(7) 0.3788(5) 0.1959(4) 0.0459(16) Uani 1 1 d .
H17A H -0.0424 0.4263 0.2550 0.069 Uiso 1 1 calc R
H17B H -0.1715 0.3396 0.1826 0.069 Uiso 1 1 calc R
H17C H -0.0789 0.4272 0.1585 0.069 Uiso 1 1 calc R
C18 C -0.0322(6) 0.2918(5) 0.1829(3) 0.0313(13) Uani 1 1 d .
C19 C -0.0889(5) 0.1757(5) 0.1477(3) 0.0299(12) Uani 1 1 d .
H19 H -0.1725 0.1309 0.1277 0.036 Uiso 1 1 calc R
C20 C 0.0016(5) 0.1371(4) 0.1475(3) 0.0265(11) Uani 1 1 d .
C21 C -0.0070(6) 0.0184(5) 0.1166(4) 0.0351(13) Uani 1 1 d .
H21A H 0.0535 0.0207 0.0946 0.053 Uiso 1 1 calc R
H21B H -0.0880 -0.0276 0.0714 0.053 Uiso 1 1 calc R
H21C H 0.0080 -0.0158 0.1635 0.053 Uiso 1 1 calc R
C22 C 0.2977(6) -0.0234(5) 0.2711(4) 0.0426(15) Uani 1 1 d .
H22A H 0.2606 0.0038 0.3055 0.064 Uiso 1 1 calc R
H22B H 0.3144 -0.0892 0.2860 0.064 Uiso 1 1 calc R
H22C H 0.2422 -0.0460 0.2110 0.064 Uiso 1 1 calc R
C23 C 0.4137(5) 0.0702(4) 0.2880(3) 0.0275(12) Uani 1 1 d .
C24 C 0.5322(6) 0.0739(5) 0.3162(3) 0.0313(13) Uani 1 1 d .
H24 H 0.5569 0.0137 0.3300 0.038 Uiso 1 1 calc R
C25 C 0.6062(6) 0.1789(5) 0.3206(3) 0.0312(12) Uani 1 1 d .
C26 C 0.7377(6) 0.2283(6) 0.3442(4) 0.0453(16) Uani 1 1 d .
H26A H 0.7506 0.2348 0.2934 0.068 Uiso 1 1 calc R
H26B H 0.7756 0.1785 0.3698 0.068 Uiso 1 1 calc R
H26C H 0.7740 0.3041 0.3849 0.068 Uiso 1 1 calc R
C27 C 0.5673(5) 0.3555(4) 0.2958(3) 0.0272(11) Uani 1 1 d .
H27A H 0.5032 0.3648 0.2486 0.033 Uiso 1 1 calc R
H27B H 0.6426 0.3807 0.2879 0.033 Uiso 1 1 calc R
C28 C 0.5878(5) 0.4302(4) 0.3798(3) 0.0267(11) Uani 1 1 d .
H28A H 0.5726 0.4996 0.3704 0.032 Uiso 1 1 calc R
H28B H 0.5285 0.3880 0.3990 0.032 Uiso 1 1 calc R
C29 C 0.7126(6) 0.4778(5) 0.5313(3) 0.0348(14) Uani 1 1 d .
H29A H 0.6657 0.5242 0.5386 0.042 Uiso 1 1 calc R
H29B H 0.7971 0.5184 0.5748 0.042 Uiso 1 1 calc R
C30 C 0.6593(5) 0.3622(4) 0.5431(3) 0.0292(12) Uani 1 1 d .
C31 C 0.5481(6) 0.3268(5) 0.5460(3) 0.0377(14) Uani 1 1 d .
H31 H 0.5059 0.3766 0.5428 0.045 Uiso 1 1 calc R
C32 C 0.4974(7) 0.2185(5) 0.5536(4) 0.0457(16) Uani 1 1 d .
H32 H 0.4206 0.1945 0.5548 0.055 Uiso 1 1 calc R
C33 C 0.5586(7) 0.1469(5) 0.5592(3) 0.049(2) Uani 1 1 d .
H33 H 0.5243 0.0732 0.5645 0.059 Uiso 1 1 calc R
C34 C 0.6691(8) 0.1816(6) 0.5574(4) 0.054(2) Uani 1 1 d .
H34 H 0.7113 0.1315 0.5621 0.064 Uiso 1 1 calc R
C35 C 0.7211(7) 0.2879(5) 0.5487(3) 0.0414(15) Uani 1 1 d .
H35 H 0.7974 0.3103 0.5466 0.050 Uiso 1 1 calc R
C36 C 0.7994(5) 0.5630(4) 0.4418(3) 0.0254(11) Uani 1 1 d .
H36A H 0.7996 0.5443 0.3854 0.030 Uiso 1 1 calc R
H36B H 0.8806 0.5755 0.4848 0.030 Uiso 1 1 calc R
C37 C 0.7785(5) 0.6749(4) 0.4557(3) 0.0256(11) Uani 1 1 d .
H37A H 0.7030 0.6672 0.4085 0.031 Uiso 1 1 calc R
H37B H 0.7689 0.6902 0.5089 0.031 Uiso 1 1 calc R
C38 C 1.0075(6) 0.8279(6) 0.6158(3) 0.0378(14) Uani 1 1 d .
H38A H 0.9371 0.8305 0.6247 0.057 Uiso 1 1 calc R
H38B H 1.0802 0.8930 0.6571 0.057 Uiso 1 1 calc R
H38C H 1.0175 0.7567 0.6230 0.057 Uiso 1 1 calc R
C39 C 0.9889(5) 0.8334(4) 0.5279(3) 0.0276(12) Uani 1 1 d .
C40 C 1.0630(5) 0.8954(5) 0.4987(3) 0.0306(12) Uani 1 1 d .
H40 H 1.1441 0.9483 0.5312 0.037 Uiso 1 1 calc R
C41 C 0.9967(5) 0.8662(4) 0.4119(3) 0.0277(11) Uani 1 1 d .
C42 C 1.0308(6) 0.9085(5) 0.3478(4) 0.0398(14) Uani 1 1 d .
H42A H 1.0401 0.8482 0.3128 0.060 Uiso 1 1 calc R
H42B H 1.1075 0.9750 0.3760 0.060 Uiso 1 1 calc R
H42C H 0.9675 0.9304 0.3118 0.060 Uiso 1 1 calc R
C111 C 0.4170(8) 0.9616(6) 0.0935(5) 0.067(2) Uani 1 1 d .
H11A H 0.3528 0.9881 0.0936 0.101 Uiso 1 1 calc R
H11B H 0.4392 0.9272 0.1399 0.101 Uiso 1 1 calc R
H11C H 0.3879 0.9047 0.0394 0.101 Uiso 1 1 calc R
N111 N 0.6031(7) 1.1323(6) 0.1125(4) 0.0668(19) Uani 1 1 d .
C222 C 0.5226(8) 1.0582(7) 0.1051(4) 0.0549(19) Uani 1 1 d .

loop_
_atom_site_aniso_label
_atom_site_aniso_U_11
_atom_site_aniso_U_22
_atom_site_aniso_U_33
_atom_site_aniso_U_23
_atom_site_aniso_U_13
_atom_site_aniso_U_12
Pd1 0.0210(2) 0.01903(19) 0.02314(18) 0.00465(14) 0.00895(15) 0.00553(17)
Pd2 0.0216(2) 0.01671(18) 0.02307(18) 0.00499(14) 0.00962(15) 0.00615(16)
Cl1 0.0391(9) 0.0271(6) 0.0304(6) 0.0066(5) 0.0154(6) 0.0172(6)
Cl2 0.0323(9) 0.0245(6) 0.0383(7) -0.0002(5) 0.0098(6) 0.0123(6)
Cl3 0.0327(8) 0.0305(7) 0.0243(6) 0.0059(5) 0.0125(5) 0.0102(6)
Cl4 0.0342(9) 0.0402(7) 0.0285(6) 0.0081(6) 0.0177(6) 0.0160(7)
N1 0.020(3) 0.019(2) 0.026(2) 0.0039(17) 0.0061(17) 0.0013(19)
N2 0.028(3) 0.020(2) 0.024(2) 0.0049(17) 0.0120(18) 0.008(2)
N3 0.024(3) 0.018(2) 0.0210(19) 0.0022(16) 0.0021(17) 0.0040(19)
N4 0.025(3) 0.021(2) 0.032(2) 0.0069(18) 0.0153(19) 0.007(2)
N5 0.024(3) 0.017(2) 0.028(2) 0.0063(17) 0.0104(17) 0.0081(19)
N6 0.027(3) 0.017(2) 0.028(2) 0.0066(17) 0.0115(18) 0.0091(19)
N7 0.022(3) 0.022(2) 0.027(2) 0.0057(17) 0.0114(17) 0.010(2)
N8 0.027(3) 0.027(2) 0.025(2) 0.0075(18) 0.0104(18) 0.006(2)
N9 0.024(3) 0.025(2) 0.024(2) 0.0058(17) 0.0110(18) 0.001(2)
N10 0.018(3) 0.025(2) 0.0235(19) 0.0063(17) 0.0101(16) 0.0078(19)
C1 0.037(4) 0.043(4) 0.049(3) 0.019(3) 0.019(3) 0.007(3)
C2 0.032(4) 0.026(3) 0.030(3) 0.009(2) 0.014(2) 0.007(3)
C3 0.046(4) 0.035(3) 0.021(2) 0.011(2) 0.011(2) 0.018(3)
C4 0.025(3) 0.028(3) 0.021(2) -0.001(2) 0.005(2) 0.008(2)
C5 0.044(4) 0.029(3) 0.028(3) 0.000(2) 0.006(2) 0.003(3)
C6 0.027(3) 0.019(2) 0.030(2) 0.009(2) 0.008(2) 0.006(2)
C7 0.021(3) 0.024(3) 0.025(2) 0.007(2) 0.006(2) 0.002(2)
C8 0.034(4) 0.016(2) 0.028(2) 0.005(2) 0.010(2) 0.005(2)
C9 0.031(3) 0.015(2) 0.027(2) 0.006(2) 0.007(2) 0.006(2)
C10 0.028(3) 0.030(3) 0.033(3) 0.010(2) 0.014(2) 0.010(3)
C11 0.051(5) 0.029(3) 0.032(3) 0.010(2) 0.010(3) 0.016(3)
C12 0.032(4) 0.026(3) 0.036(3) 0.001(2) 0.000(2) 0.010(3)
C13 0.029(4) 0.023(3) 0.049(3) 0.003(3) 0.010(3) 0.003(3)
C14 0.032(4) 0.021(3) 0.032(3) 0.007(2) 0.012(2) 0.003(2)
C15 0.021(3) 0.023(2) 0.026(2) 0.010(2) 0.008(2) 0.007(2)
C16 0.021(3) 0.022(2) 0.031(3) 0.010(2) 0.008(2) 0.005(2)
C17 0.044(5) 0.035(3) 0.077(4) 0.022(3) 0.037(4) 0.023(3)
C18 0.040(4) 0.031(3) 0.034(3) 0.015(2) 0.022(3) 0.017(3)
C19 0.020(3) 0.027(3) 0.035(3) 0.008(2) 0.011(2) 0.001(2)
C20 0.023(3) 0.019(2) 0.028(2) 0.007(2) 0.007(2) 0.000(2)
C21 0.025(4) 0.026(3) 0.048(3) 0.007(2) 0.017(3) 0.002(3)
C22 0.047(5) 0.025(3) 0.056(4) 0.016(3) 0.024(3) 0.011(3)
C23 0.043(4) 0.019(2) 0.021(2) 0.005(2) 0.016(2) 0.011(3)
C24 0.041(4) 0.031(3) 0.040(3) 0.018(2) 0.024(3) 0.026(3)
C25 0.035(4) 0.040(3) 0.031(3) 0.014(2) 0.018(2) 0.023(3)
C26 0.034(4) 0.064(4) 0.061(4) 0.029(3) 0.028(3) 0.034(4)
C27 0.018(3) 0.027(3) 0.032(3) 0.014(2) 0.007(2) 0.005(2)
C28 0.025(3) 0.017(2) 0.038(3) 0.006(2) 0.013(2) 0.009(2)
C29 0.048(4) 0.030(3) 0.033(3) 0.014(2) 0.023(3) 0.014(3)
C30 0.038(4) 0.027(3) 0.021(2) 0.009(2) 0.013(2) 0.009(3)
C31 0.047(4) 0.034(3) 0.029(3) 0.011(2) 0.013(3) 0.015(3)
C32 0.042(4) 0.039(4) 0.040(3) 0.013(3) 0.014(3) -0.002(3)
C33 0.086(6) 0.028(3) 0.028(3) 0.014(2) 0.024(3) 0.011(4)
C34 0.096(7) 0.044(4) 0.041(3) 0.021(3) 0.037(4) 0.040(4)
C35 0.058(5) 0.045(3) 0.037(3) 0.019(3) 0.024(3) 0.032(3)
C36 0.026(3) 0.023(2) 0.026(2) 0.008(2) 0.011(2) 0.006(2)
C37 0.020(3) 0.025(3) 0.030(2) 0.007(2) 0.011(2) 0.006(2)
C38 0.026(4) 0.053(4) 0.028(3) 0.003(3) 0.008(2) 0.015(3)
C39 0.030(3) 0.027(3) 0.019(2) -0.002(2) 0.008(2) 0.009(3)
C40 0.020(3) 0.025(3) 0.032(3) -0.003(2) 0.001(2) 0.007(2)
C41 0.026(3) 0.018(2) 0.031(3) 0.004(2) 0.009(2) 0.003(2)
C42 0.034(4) 0.039(3) 0.041(3) 0.018(3) 0.018(3) 0.002(3)
C111 0.075(7) 0.055(5) 0.056(4) -0.005(4) 0.042(4) -0.003(4)
N111 0.057(5) 0.078(5) 0.066(4) 0.027(4) 0.032(4) 0.017(4)
C222 0.057(6) 0.060(5) 0.043(4) 0.010(3) 0.025(4) 0.013(4)

loop_
_atom_type_symbol
_atom_type_description
_atom_type_scat_dispersion_real
_atom_type_scat_dispersion_imag
_atom_type_scat_source
C C 0.0033 0.0016 'International Tables Vol C Tables 4.2.6.8 and 6.1.1.4'
H H 0.0000 0.0000 'International Tables Vol C Tables 4.2.6.8 and 6.1.1.4'
N N 0.0061 0.0033 'International Tables Vol C Tables 4.2.6.8 and 6.1.1.4'
Cl Cl 0.1484 0.1585 'International Tables Vol C Tables 4.2.6.8 and 6.1.1.4'
Pd Pd -0.9988 1.0072 'International Tables Vol C Tables 4.2.6.8 and 6.1.1.4'

loop_
_geom_angle_atom_site_label_1
_geom_angle_atom_site_label_2
_geom_angle_atom_site_label_3
_geom_angle
N10 Pd1 N1 174.74(17)
N10 Pd1 Cl2 90.14(12)
N1 Pd1 Cl2 88.88(12)
N10 Pd1 Cl1 89.04(12)
N1 Pd1 Cl1 92.20(12)
Cl2 Pd1 Cl1 176.95(5)
N6 Pd2 N5 171.00(16)
N6 Pd2 Cl4 88.65(12)
N5 Pd2 Cl4 88.90(12)
N6 Pd2 Cl3 90.90(12)
N5 Pd2 Cl3 92.04(11)
Cl4 Pd2 Cl3 176.61(5)
C2 N1 N2 106.5(4)
C2 N1 Pd1 128.0(4)
N2 N1 Pd1 125.5(3)
N1 N2 C4 111.3(4)
N1 N2 C6 121.2(4)
C4 N2 C6 127.4(5)
C7 N3 C15 113.4(4)
C7 N3 C8 113.0(4)
C15 N3 C8 112.8(4)
N5 N4 C18 109.9(4)
N5 N4 C16 119.9(4)
C18 N4 C16 129.4(4)
C20 N5 N4 107.1(4)
C20 N5 Pd2 123.6(3)
N4 N5 Pd2 125.7(3)
C23 N6 N7 106.9(4)
C23 N6 Pd2 125.3(4)
N7 N6 Pd2 127.7(3)
N6 N7 C25 111.4(4)
N6 N7 C27 120.5(4)
C25 N7 C27 127.3(5)
C28 N8 C36 113.4(4)
C28 N8 C29 112.5(4)
C36 N8 C29 113.0(4)
N10 N9 C39 108.9(4)
N10 N9 C37 120.4(4)
C39 N9 C37 129.1(4)
C41 N10 N9 106.4(4)
C41 N10 Pd1 128.1(3)
N9 N10 Pd1 124.7(3)
C2 C1 H1A 109.5
C2 C1 H1B 109.5
H1A C1 H1B 109.5
C2 C1 H1C 109.5
H1A C1 H1C 109.5
H1B C1 H1C 109.5
N1 C2 C3 109.5(5)
N1 C2 C1 119.9(5)
C3 C2 C1 130.5(5)
C4 C3 C2 107.4(4)
C4 C3 H3 126.3
C2 C3 H3 126.3
N2 C4 C3 105.3(5)
N2 C4 C5 123.2(5)
C3 C4 C5 131.5(5)
C4 C5 H5A 109.5
C4 C5 H5B 109.5
H5A C5 H5B 109.5
C4 C5 H5C 109.5
H5A C5 H5C 109.5
H5B C5 H5C 109.5
N2 C6 C7 112.4(4)
N2 C6 H6A 109.1
C7 C6 H6A 109.1
N2 C6 H6B 109.1
C7 C6 H6B 109.1
H6A C6 H6B 107.9
N3 C7 C6 112.7(4)
N3 C7 H7A 109.1
C6 C7 H7A 109.1
N3 C7 H7B 109.1
C6 C7 H7B 109.1
H7A C7 H7B 107.8
N3 C8 C9 112.2(4)
N3 C8 H8A 109.2
C9 C8 H8A 109.2
N3 C8 H8B 109.2
C9 C8 H8B 109.2
H8A C8 H8B 107.9
C10 C9 C14 118.0(5)
C10 C9 C8 120.3(5)
C14 C9 C8 121.7(4)
C9 C10 C11 120.1(6)
C9 C10 H10 120.0
C11 C10 H10 120.0
C12 C11 C10 120.6(5)
C12 C11 H11 119.7
C10 C11 H11 119.7
C13 C12 C11 119.2(5)
C13 C12 H12 120.4
C11 C12 H12 120.4
C12 C13 C14 120.8(6)
C12 C13 H13 119.6
C14 C13 H13 119.6
C13 C14 C9 121.2(5)
C13 C14 H14 119.4
C9 C14 H14 119.4
N3 C15 C16 114.9(4)
N3 C15 H15A 108.5
C16 C15 H15A 108.5
N3 C15 H15B 108.5
C16 C15 H15B 108.5
H15A C15 H15B 107.5
N4 C16 C15 110.0(4)
N4 C16 H16A 109.7
C15 C16 H16A 109.7
N4 C16 H16B 109.7
C15 C16 H16B 109.7
H16A C16 H16B 108.2
C18 C17 H17A 109.5
C18 C17 H17B 109.5
H17A C17 H17B 109.5
C18 C17 H17C 109.5
H17A C17 H17C 109.5
H17B C17 H17C 109.5
N4 C18 C19 107.9(5)
N4 C18 C17 122.9(5)
C19 C18 C17 129.2(6)
C18 C19 C20 105.7(5)
C18 C19 H19 127.2
C20 C19 H19 127.2
N5 C20 C19 109.4(4)
N5 C20 C21 120.9(5)
C19 C20 C21 129.6(5)
C20 C21 H21A 109.5
C20 C21 H21B 109.5
H21A C21 H21B 109.5
C20 C21 H21C 109.5
H21A C21 H21C 109.5
H21B C21 H21C 109.5
C23 C22 H22A 109.5
C23 C22 H22B 109.5
H22A C22 H22B 109.5
C23 C22 H22C 109.5
H22A C22 H22C 109.5
H22B C22 H22C 109.5
N6 C23 C24 108.0(5)
N6 C23 C22 121.1(5)
C24 C23 C22 130.9(5)
C25 C24 C23 108.3(4)
C25 C24 H24 125.8
C23 C24 H24 125.8
N7 C25 C24 105.3(5)
N7 C25 C26 123.1(5)
C24 C25 C26 131.5(5)
C25 C26 H26A 109.5
C25 C26 H26B 109.5
H26A C26 H26B 109.5
C25 C26 H26C 109.5
H26A C26 H26C 109.5
H26B C26 H26C 109.5
N7 C27 C28 111.6(4)
N7 C27 H27A 109.3
C28 C27 H27A 109.3
N7 C27 H27B 109.3
C28 C27 H27B 109.3
H27A C27 H27B 108.0
N8 C28 C27 113.4(4)
N8 C28 H28A 108.9
C27 C28 H28A 108.9
N8 C28 H28B 108.9
C27 C28 H28B 108.9
H28A C28 H28B 107.7
N8 C29 C30 110.4(4)
N8 C29 H29A 109.6
C30 C29 H29A 109.6
N8 C29 H29B 109.6
C30 C29 H29B 109.6
H29A C29 H29B 108.1
C31 C30 C35 119.0(5)
C31 C30 C29 120.9(5)
C35 C30 C29 120.0(6)
C30 C31 C32 120.6(6)
C30 C31 H31 119.7
C32 C31 H31 119.7
C33 C32 C31 119.9(7)
C33 C32 H32 120.1
C31 C32 H32 120.1
C34 C33 C32 120.0(6)
C34 C33 H33 120.0
C32 C33 H33 120.0
C33 C34 C35 121.5(6)
C33 C34 H34 119.3
C35 C34 H34 119.3
C34 C35 C30 119.0(7)
C34 C35 H35 120.5
C30 C35 H35 120.5
N8 C36 C37 115.0(4)
N8 C36 H36A 108.5
C37 C36 H36A 108.5
N8 C36 H36B 108.5
C37 C36 H36B 108.5
H36A C36 H36B 107.5
N9 C37 C36 110.8(4)
N9 C37 H37A 109.5
C36 C37 H37A 109.5
N9 C37 H37B 109.5
C36 C37 H37B 109.5
H37A C37 H37B 108.1
C39 C38 H38A 109.5
C39 C38 H38B 109.5
H38A C38 H38B 109.5
C39 C38 H38C 109.5
H38A C38 H38C 109.5
H38B C38 H38C 109.5
C40 C39 N9 108.1(4)
C40 C39 C38 131.5(5)
N9 C39 C38 120.3(5)
C39 C40 C41 106.0(5)
C39 C40 H40 127.0
C41 C40 H40 127.0
N10 C41 C40 110.5(5)
N10 C41 C42 119.6(5)
C40 C41 C42 129.9(6)
C41 C42 H42A 109.5
C41 C42 H42B 109.5
H42A C42 H42B 109.5
C41 C42 H42C 109.5
H42A C42 H42C 109.5
H42B C42 H42C 109.5
C222 C111 H11A 109.5
C222 C111 H11B 109.5
H11A C111 H11B 109.5
C222 C111 H11C 109.5
H11A C111 H11C 109.5
H11B C111 H11C 109.5
N111 C222 C111 178.8(8)

loop_
_geom_bond_atom_site_label_1
_geom_bond_atom_site_label_2
_geom_bond_distance
Pd1 N10 2.023(4)
Pd1 N1 2.027(4)
Pd1 Cl2 2.2915(13)
Pd1 Cl1 2.2945(12)
Pd2 N6 1.999(4)
Pd2 N5 2.025(4)
Pd2 Cl4 2.2788(12)
Pd2 Cl3 2.2916(12)
N1 C2 1.332(6)
N1 N2 1.359(6)
N2 C4 1.361(6)
N2 C6 1.447(6)
N3 C7 1.447(6)
N3 C15 1.459(7)
N3 C8 1.466(6)
N4 N5 1.349(5)
N4 C18 1.351(7)
N4 C16 1.474(7)
N5 C20 1.342(7)
N6 C23 1.340(6)
N6 N7 1.358(6)
N7 C25 1.359(6)
N7 C27 1.459(6)
N8 C28 1.464(7)
N8 C36 1.466(7)
N8 C29 1.468(6)
N9 N10 1.362(5)
N9 C39 1.371(7)
N9 C37 1.452(7)
N10 C41 1.333(7)
C1 C2 1.511(8)
C1 H1A 0.9800
C1 H1B 0.9800
C1 H1C 0.9800
C2 C3 1.385(8)
C3 C4 1.381(8)
C3 H3 0.9500
C4 C5 1.486(8)
C5 H5A 0.9800
C5 H5B 0.9800
C5 H5C 0.9800
C6 C7 1.526(7)
C6 H6A 0.9900
C6 H6B 0.9900
C7 H7A 0.9900
C7 H7B 0.9900
C8 C9 1.505(7)
C8 H8A 0.9900
C8 H8B 0.9900
C9 C10 1.379(7)
C9 C14 1.398(8)
C10 C11 1.396(8)
C10 H10 0.9500
C11 C12 1.381(9)
C11 H11 0.9500
C12 C13 1.360(8)
C12 H12 0.9500
C13 C14 1.370(8)
C13 H13 0.9500
C14 H14 0.9500
C15 C16 1.523(6)
C15 H15A 0.9900
C15 H15B 0.9900
C16 H16A 0.9900
C16 H16B 0.9900
C17 C18 1.509(8)
C17 H17A 0.9800
C17 H17B 0.9800
C17 H17C 0.9800
C18 C19 1.372(7)
C19 C20 1.392(8)
C19 H19 0.9500
C20 C21 1.497(7)
C21 H21A 0.9800
C21 H21B 0.9800
C21 H21C 0.9800
C22 C23 1.500(8)
C22 H22A 0.9800
C22 H22B 0.9800
C22 H22C 0.9800
C23 C24 1.402(8)
C24 C25 1.367(8)
C24 H24 0.9500
C25 C26 1.482(9)
C26 H26A 0.9800
C26 H26B 0.9800
C26 H26C 0.9800
C27 C28 1.528(7)
C27 H27A 0.9900
C27 H27B 0.9900
C28 H28A 0.9900
C28 H28B 0.9900
C29 C30 1.515(7)
C29 H29A 0.9900
C29 H29B 0.9900
C30 C31 1.383(8)
C30 C35 1.404(8)
C31 C32 1.394(8)
C31 H31 0.9500
C32 C33 1.368(10)
C32 H32 0.9500
C33 C34 1.367(10)
C33 H33 0.9500
C34 C35 1.385(9)
C34 H34 0.9500
C35 H35 0.9500
C36 C37 1.539(7)
C36 H36A 0.9900
C36 H36B 0.9900
C37 H37A 0.9900
C37 H37B 0.9900
C38 C39 1.498(7)
C38 H38A 0.9800
C38 H38B 0.9800
C38 H38C 0.9800
C39 C40 1.350(8)
C40 C41 1.384(7)
C40 H40 0.9500
C41 C42 1.471(7)
C42 H42A 0.9800
C42 H42B 0.9800
C42 H42C 0.9800
C111 C222 1.460(11)
C111 H11A 0.9800
C111 H11B 0.9800
C111 H11C 0.9800
N111 C222 1.123(10)

loop_
_geom_torsion_atom_site_label_1
_geom_torsion_atom_site_label_2
_geom_torsion_atom_site_label_3
_geom_torsion_atom_site_label_4
_geom_torsion
N10 Pd1 N1 C2 -6(2)
Cl2 Pd1 N1 C2 72.9(4)
Cl1 Pd1 N1 C2 -110.0(4)
N10 Pd1 N1 N2 174.4(16)
Cl2 Pd1 N1 N2 -106.3(4)
Cl1 Pd1 N1 N2 70.9(4)
C2 N1 N2 C4 0.3(6)
Pd1 N1 N2 C4 179.6(3)
C2 N1 N2 C6 -174.9(4)
Pd1 N1 N2 C6 4.5(6)
C18 N4 N5 C20 -1.7(5)
C16 N4 N5 C20 -172.4(4)
C18 N4 N5 Pd2 -160.6(3)
C16 N4 N5 Pd2 28.7(5)
N6 Pd2 N5 C20 -18.3(12)
Cl4 Pd2 N5 C20 -92.5(4)
Cl3 Pd2 N5 C20 90.8(4)
N6 Pd2 N5 N4 137.4(9)
Cl4 Pd2 N5 N4 63.1(3)
Cl3 Pd2 N5 N4 -113.6(3)
N5 Pd2 N6 C23 4.0(12)
Cl4 Pd2 N6 C23 78.2(4)
Cl3 Pd2 N6 C23 -105.1(4)
N5 Pd2 N6 N7 179(31)
Cl4 Pd2 N6 N7 -106.5(4)
Cl3 Pd2 N6 N7 70.1(4)
C23 N6 N7 C25 -1.6(5)
Pd2 N6 N7 C25 -177.5(3)
C23 N6 N7 C27 -172.0(4)
Pd2 N6 N7 C27 12.0(6)
C39 N9 N10 C41 -1.3(5)
C37 N9 N10 C41 -168.2(4)
C39 N9 N10 Pd1 -171.6(3)
C37 N9 N10 Pd1 21.5(6)
N1 Pd1 N10 C41 -10(2)
Cl2 Pd1 N10 C41 -89.4(4)
Cl1 Pd1 N10 C41 93.6(4)
N1 Pd1 N10 N9 157.9(17)
Cl2 Pd1 N10 N9 78.7(4)
Cl1 Pd1 N10 N9 -98.3(4)
N2 N1 C2 C3 -0.7(6)
Pd1 N1 C2 C3 -180.0(4)
N2 N1 C2 C1 -178.3(5)
Pd1 N1 C2 C1 2.4(8)
N1 C2 C3 C4 0.8(6)
C1 C2 C3 C4 178.1(6)
N1 N2 C4 C3 0.2(6)
C6 N2 C4 C3 175.0(5)
N1 N2 C4 C5 -179.7(5)
C6 N2 C4 C5 -4.9(8)
C2 C3 C4 N2 -0.6(6)
C2 C3 C4 C5 179.2(6)
N1 N2 C6 C7 79.8(6)
C4 N2 C6 C7 -94.5(6)
C15 N3 C7 C6 83.6(5)
C8 N3 C7 C6 -146.5(4)
N2 C6 C7 N3 67.9(6)
C7 N3 C8 C9 166.5(4)
C15 N3 C8 C9 -63.3(5)
N3 C8 C9 C10 -59.9(6)
N3 C8 C9 C14 121.9(5)
C14 C9 C10 C11 2.5(8)
C8 C9 C10 C11 -175.8(5)
C9 C10 C11 C12 -2.0(8)
C10 C11 C12 C13 0.6(9)
C11 C12 C13 C14 0.4(8)
C12 C13 C14 C9 0.1(8)
C10 C9 C14 C13 -1.6(8)
C8 C9 C14 C13 176.7(5)
C7 N3 C15 C16 69.6(6)
C8 N3 C15 C16 -60.4(5)
N5 N4 C16 C15 72.6(5)
C18 N4 C16 C15 -96.0(6)
N3 C15 C16 N4 -176.3(4)
N5 N4 C18 C19 2.0(5)
C16 N4 C18 C19 171.5(4)
N5 N4 C18 C17 -176.8(5)
C16 N4 C18 C17 -7.3(8)
N4 C18 C19 C20 -1.4(5)
C17 C18 C19 C20 177.2(5)
N4 N5 C20 C19 0.8(5)
Pd2 N5 C20 C19 160.3(3)
N4 N5 C20 C21 -179.0(4)
Pd2 N5 C20 C21 -19.5(6)
C18 C19 C20 N5 0.4(5)
C18 C19 C20 C21 -179.9(5)
N7 N6 C23 C24 0.6(5)
Pd2 N6 C23 C24 176.6(3)
N7 N6 C23 C22 -178.4(4)
Pd2 N6 C23 C22 -2.3(6)
N6 C23 C24 C25 0.6(6)
C22 C23 C24 C25 179.4(5)
N6 N7 C25 C24 1.9(5)
C27 N7 C25 C24 171.6(4)
N6 N7 C25 C26 179.0(5)
C27 N7 C25 C26 -11.3(8)
C23 C24 C25 N7 -1.5(6)
C23 C24 C25 C26 -178.3(5)
N6 N7 C27 C28 80.9(5)
C25 N7 C27 C28 -87.9(6)
C36 N8 C28 C27 81.9(5)
C29 N8 C28 C27 -148.3(4)
N7 C27 C28 N8 85.5(5)
C28 N8 C29 C30 72.8(6)
C36 N8 C29 C30 -157.2(5)
N8 C29 C30 C31 -109.1(6)
N8 C29 C30 C35 69.1(7)
C35 C30 C31 C32 -0.6(8)
C29 C30 C31 C32 177.5(5)
C30 C31 C32 C33 0.8(9)
C31 C32 C33 C34 0.0(9)
C32 C33 C34 C35 -0.9(9)
C33 C34 C35 C30 1.0(9)
C31 C30 C35 C34 -0.3(8)
C29 C30 C35 C34 -178.4(5)
C28 N8 C36 C37 64.4(5)
C29 N8 C36 C37 -65.2(5)
N10 N9 C37 C36 82.3(5)
C39 N9 C37 C36 -81.7(6)
N8 C36 C37 N9 172.8(4)
N10 N9 C39 C40 1.6(6)
C37 N9 C39 C40 167.1(5)
N10 N9 C39 C38 180.0(4)
C37 N9 C39 C38 -14.6(8)
N9 C39 C40 C41 -1.3(6)
C38 C39 C40 C41 -179.3(5)
N9 N10 C41 C40 0.5(5)
Pd1 N10 C41 C40 170.3(3)
N9 N10 C41 C42 -178.1(5)
Pd1 N10 C41 C42 -8.3(7)
C39 C40 C41 N10 0.5(6)
C39 C40 C41 C42 178.9(6)
